data_4020156
loop_
_publ_author_name
'Yun Ma'
'Emil Lobkovsky'
'David B. Collum'

_journal_name_full 'Journal of Organic Chemistry'
_journal_page_first 2335
_journal_page_last 2337
_journal_paper_doi 10.1021/jo0480895
_journal_volume 70
_journal_year 2005
_chemical_formula_sum 'C10 H19 B F3 N'
_chemical_formula_weight 221.07
_space_group_IT_number 61
_symmetry_cell_setting orthorhombic
_symmetry_space_group_name_Hall '-P 2ac 2ab'
_symmetry_space_group_name_H-M 'P b c a'
_atom_sites_solution_hydrogens difmap
_atom_sites_solution_primary direct
_atom_sites_solution_secondary difmap
_cell_angle_alpha 90.00
_cell_angle_beta 90.00
_cell_angle_gamma 90.00
_cell_formula_units_Z 8
_cell_length_a 10.6045(10)
_cell_length_b 11.0631(10)
_cell_length_c 19.7482(19)
_cell_measurement_temperature 173(2)
_cell_volume 2316.8(4)
_diffrn_ambient_temperature 173(2)
_diffrn_detector_area_resol_mean ?
_diffrn_measurement_device_type 'Bruker 1K CCD'
_diffrn_measurement_method '0.3 deg, 4 sec. omega & phi scans'
_diffrn_radiation_monochromator graphite
_diffrn_radiation_source 'fine-focus sealed tube'
_diffrn_radiation_type MoK\a
_diffrn_radiation_wavelength 0.71073
_diffrn_reflns_av_R_equivalents 0.0382
_diffrn_reflns_av_sigmaI/netI 0.0215
_diffrn_reflns_limit_h_max 12
_diffrn_reflns_limit_h_min -12
_diffrn_reflns_limit_k_max 12
_diffrn_reflns_limit_k_min -13
_diffrn_reflns_limit_l_max 23
_diffrn_reflns_limit_l_min -22
_diffrn_reflns_number 13990
_diffrn_reflns_theta_max 24.71
_diffrn_reflns_theta_min 2.82
_diffrn_standards_decay_% ?
_diffrn_standards_interval_count ?
_diffrn_standards_interval_time ?
_diffrn_standards_number ?
_exptl_absorpt_coefficient_mu 0.106
_exptl_absorpt_correction_T_max 0.9688
_exptl_absorpt_correction_T_min 0.892745
_exptl_absorpt_correction_type SADABS
_exptl_absorpt_process_details ?
_exptl_crystal_colour colorless
_exptl_crystal_density_diffrn 1.268
_exptl_crystal_density_meas ?
_exptl_crystal_density_method 'not measured'
_exptl_crystal_description Block
_exptl_crystal_F_000 944
_exptl_crystal_size_max 0.40
_exptl_crystal_size_mid 0.40
_exptl_crystal_size_min 0.30
_refine_ls_extinction_coef ?
_refine_ls_extinction_method none
_refine_ls_goodness_of_fit_ref 1.118
_refine_ls_hydrogen_treatment isotropic
_refine_ls_matrix_type full
_refine_ls_number_parameters 212
_refine_ls_number_reflns 1970
_refine_ls_number_restraints 0
_refine_ls_restrained_S_all 1.118
_refine_ls_R_factor_all 0.0536
_refine_ls_R_factor_gt 0.0419
_refine_ls_shift/su_max 0.042
_refine_ls_shift/su_mean 0.007
_refine_ls_structure_factor_coef Fsqd
_refine_ls_weighting_details 'calc w=1/[\s^2^(Fo^2^)+(0.0536P)^2^+0.6569P] where P=(Fo^2^+2Fc^2^)/3'
_refine_ls_weighting_scheme calc
_refine_ls_wR_factor_gt 0.0992
_refine_ls_wR_factor_ref 0.1050
_reflns_number_gt 1658
_reflns_number_total 1970
_reflns_threshold_expression >2sigma(I)
_cod_depositor_comments
;
The following automatic conversions were performed:
'_symmetry_cell_setting' value 'Orthorhombic' changed to 'orthorhombic'
according to '/home/saulius/struct/CIF-dictionaries/cif_core.dic'
dictionary named 'cif_core.dic' version 2.4.1 from 2010-06-29.

Automatic conversion script
Id: cif_fix_enum 1527 2010-12-29 10:47:43Z saulius 
;
_cod_database_code 4020156

loop_
_symmetry_equiv_pos_as_xyz
'x, y, z'
'-x+1/2, -y, z+1/2'
'-x, y+1/2, -z+1/2'
'x+1/2, -y+1/2, -z'
'-x, -y, -z'
'x-1/2, y, -z-1/2'
'x, -y-1/2, z-1/2'
'-x-1/2, y-1/2, z'

loop_
_atom_site_label
_atom_site_type_symbol
_atom_site_fract_x
_atom_site_fract_y
_atom_site_fract_z
_atom_site_U_iso_or_equiv
_atom_site_adp_type
_atom_site_occupancy
_atom_site_symmetry_multiplicity
_atom_site_calc_flag
_atom_site_refinement_flags
_atom_site_disorder_assembly
_atom_site_disorder_group
F1 F -0.05112(12) 0.19951(9) 0.24868(6) 0.0480(4) Uani 1 1 d . . .
F2 F -0.13096(11) 0.16764(10) 0.35332(6) 0.0478(4) Uani 1 1 d . . .
F3 F 0.06299(10) 0.09825(9) 0.32605(6) 0.0419(3) Uani 1 1 d . . .
N1 N -0.11886(12) -0.00339(12) 0.27774(7) 0.0218(3) Uani 1 1 d . . .
C1 C -0.14268(16) -0.09053(15) 0.31848(9) 0.0255(4) Uani 1 1 d . . .
H1 H -0.1816(16) -0.1609(17) 0.3003(9) 0.024(4) Uiso 1 1 d . . .
C2 C -0.11514(16) -0.09482(15) 0.39230(9) 0.0255(4) Uani 1 1 d . . .
H2 H -0.0542(14) -0.0290(14) 0.4054(8) 0.013(4) Uiso 1 1 d . . .
C3 C -0.23903(17) -0.07399(18) 0.43157(9) 0.0305(4) Uani 1 1 d . . .
H3B H -0.2726(18) 0.0056(19) 0.4218(10) 0.039(5) Uiso 1 1 d . . .
H3A H -0.3043(17) -0.1335(17) 0.4178(9) 0.028(5) Uiso 1 1 d . . .
C4 C -0.2179(2) -0.08933(18) 0.50743(10) 0.0359(5) Uani 1 1 d . . .
H4A H -0.1622(19) -0.0271(19) 0.5239(10) 0.036(5) Uiso 1 1 d . . .
H4B H -0.295(2) -0.0756(19) 0.5310(11) 0.047(6) Uiso 1 1 d . . .
C5 C -0.1643(2) -0.2125(2) 0.52403(10) 0.0390(5) Uani 1 1 d . . .
H5B H -0.1472(19) -0.2224(19) 0.5720(12) 0.046(6) Uiso 1 1 d . . .
H5A H -0.224(2) -0.273(2) 0.5117(11) 0.045(6) Uiso 1 1 d . . .
C6 C -0.04249(19) -0.2343(2) 0.48588(10) 0.0378(5) Uani 1 1 d . . .
H6A H 0.0222(18) -0.1751(18) 0.5033(10) 0.038(5) Uiso 1 1 d . . .
H6B H -0.012(2) -0.312(2) 0.4966(11) 0.045(6) Uiso 1 1 d . . .
C7 C -0.06014(18) -0.21952(16) 0.40980(9) 0.0298(4) Uani 1 1 d . . .
H7B H -0.1196(17) -0.2799(17) 0.3930(10) 0.030(5) Uiso 1 1 d . . .
H7A H 0.0175(19) -0.2315(17) 0.3845(10) 0.035(5) Uiso 1 1 d . . .
C8 C -0.14970(15) -0.01362(16) 0.20377(9) 0.0244(4) Uani 1 1 d . . .
H8 H -0.1866(16) 0.0653(16) 0.1917(9) 0.026(5) Uiso 1 1 d . . .
C9 C -0.24295(18) -0.11280(18) 0.18739(10) 0.0300(4) Uani 1 1 d . . .
H9A H -0.2110(17) -0.1932(18) 0.1926(9) 0.032(5) Uiso 1 1 d . . .
H9C H -0.322(2) -0.1060(18) 0.2150(11) 0.041(6) Uiso 1 1 d . . .
H9B H -0.2647(18) -0.1038(16) 0.1409(10) 0.033(5) Uiso 1 1 d . . .
C10 C -0.02646(18) -0.02965(18) 0.16502(10) 0.0307(4) Uani 1 1 d . . .
H10B H 0.0373(19) 0.0354(19) 0.1758(10) 0.043(6) Uiso 1 1 d . . .
H10A H -0.0493(19) -0.0249(19) 0.1170(12) 0.046(6) Uiso 1 1 d . . .
H10C H 0.0080(18) -0.1047(18) 0.1744(10) 0.031(5) Uiso 1 1 d . . .
B1 B -0.05620(19) 0.12210(17) 0.30312(10) 0.0267(5) Uani 1 1 d . . .

loop_
_atom_site_aniso_label
_atom_site_aniso_U_11
_atom_site_aniso_U_22
_atom_site_aniso_U_33
_atom_site_aniso_U_23
_atom_site_aniso_U_13
_atom_site_aniso_U_12
F1 0.0784(9) 0.0226(6) 0.0429(7) 0.0076(5) -0.0114(6) -0.0105(6)
F2 0.0528(7) 0.0309(6) 0.0598(8) -0.0193(5) 0.0162(6) -0.0032(5)
F3 0.0328(6) 0.0319(6) 0.0610(8) -0.0031(5) -0.0101(5) -0.0059(5)
N1 0.0239(7) 0.0192(7) 0.0222(8) -0.0003(6) 0.0001(5) 0.0030(5)
C1 0.0304(9) 0.0198(9) 0.0262(10) -0.0028(7) -0.0004(7) -0.0018(7)
C2 0.0305(9) 0.0231(9) 0.0230(9) -0.0008(7) -0.0019(7) -0.0048(7)
C3 0.0294(9) 0.0302(10) 0.0318(11) -0.0042(8) -0.0004(8) 0.0014(8)
C4 0.0362(11) 0.0450(12) 0.0265(10) -0.0095(9) 0.0059(9) -0.0082(9)
C5 0.0469(12) 0.0473(12) 0.0228(11) 0.0057(9) -0.0016(9) -0.0134(10)
C6 0.0399(11) 0.0390(12) 0.0346(12) 0.0088(9) -0.0061(9) 0.0001(9)
C7 0.0309(9) 0.0299(10) 0.0287(10) 0.0017(8) 0.0031(9) 0.0019(8)
C8 0.0288(9) 0.0231(9) 0.0214(9) 0.0010(7) -0.0022(7) 0.0039(7)
C9 0.0351(10) 0.0312(11) 0.0238(10) -0.0038(8) -0.0041(8) -0.0003(8)
C10 0.0351(10) 0.0307(10) 0.0265(11) 0.0045(8) 0.0033(8) 0.0038(9)
B1 0.0321(10) 0.0180(9) 0.0299(11) -0.0018(8) -0.0012(9) -0.0004(8)
